data_1100373
loop_
_publ_author_name
'Boche, Gernot'
'Harms, Klaus'
'Marsch, Michael'
'M\"uller, Achim'

_publ_section_title
;
 9-Bromo-9-[(bromomagnesium)methylene]fluorene--tetrahydrofuran (1/4)
 structure of a MgBr/Br carbenoid
;
_journal_coden_ASTM JCCCAT
_journal_issue 11
_journal_name_full
;
 Journal of the Chemical Society, Chemical Communications
;
_journal_page_first 1393
_journal_page_last 1394
_journal_paper_doi 10.1039/c39940001393
_journal_year 1994
_chemical_formula_sum 'C30 H40 Br2 Mg O4'
_space_group_IT_number 9
_symmetry_cell_setting monoclinic
_symmetry_space_group_name_Hall 'C -2yc'
_symmetry_space_group_name_H-M 'C 1 c 1'
_cell_angle_alpha 90
_cell_angle_beta 99.63(2)
_cell_angle_gamma 90
_cell_formula_units_Z 4
_cell_length_a 9.290(2)
_cell_length_b 19.368(4)
_cell_length_c 17.159(3)
_cod_original_sg_symbol_H-M 'C c'
_cod_original_formula_sum 'C30 H40 Br2 Mg1 O4'
_cod_database_code 1100373

loop_
_symmetry_equiv_pos_site_id
_symmetry_equiv_pos_as_xyz
1 x,y,z
2 1/2+x,1/2+y,z
3 x,-y,1/2+z
4 1/2+x,1/2-y,1/2+z

loop_
_atom_site_label
_atom_site_type_symbol
_atom_site_fract_x
_atom_site_fract_y
_atom_site_fract_z
Br1 Br 0.00000 0.0176(1) 0.00000
Br2 Br 0.4829(2) -0.1005(1) 0.1942(1)
Mg1 Mg 0.2591(4) -0.0401(2) 0.1229(2)
C1 C 0.1165(10) -0.0701(5) 0.0133(6)
C2 C 0.0799(12) -0.1181(5) -0.0413(6)
C3 C -0.0255(10) -0.1223(5) -0.1180(6)
C4 C -0.1296(12) -0.0768(6) -0.1557(6)
C5 C -0.2118(13) -0.0938(7) -0.2295(7)
C6 C -0.1905(14) -0.1571(7) -0.2648(7)
C7 C -0.0846(14) -0.2031(7) -0.2286(7)
C8 C -0.0081(12) -0.1851(6) -0.1568(7)
C9 C 0.1104(11) -0.2233(5) -0.1040(7)
C10 C 0.1686(13) -0.2882(6) -0.1179(7)
C11 C 0.2801(14) -0.3131(6) -0.0586(7)
C12 C 0.3270(14) -0.2746(7) 0.0082(8)
C13 C 0.2697(13) -0.2108(6) 0.0178(7)
C14 C 0.1584(11) -0.1848(5) -0.0393(6)
O1 O 0.2475(8) 0.0449(3) 0.1923(4)
C15 C 0.2025(15) 0.1166(6) 0.1724(7)
C16 C 0.2999(17) 0.1586(6) 0.2323(9)
C17 C 0.3550(15) 0.1101(7) 0.3004(8)
C18 C 0.2788(17) 0.0434(6) 0.2773(7)
O2 O 0.1157(9) -0.0846(4) 0.1934(5)
C19 C -0.0280(15) -0.0612(7) 0.1934(10)
C20 C -0.0799(18) -0.0982(7) 0.2609(11)
C21 C -0.0015(20) -0.1627(9) 0.2655(11)
C22 C 0.1255(20) -0.1536(8) 0.2272(13)
O3 O 0.3791(8) 0.0218(4) 0.0550(4)
C23 C 0.3941(15) 0.0043(9) -0.0241(7)
C24 C 0.5431(18) 0.0348(8) -0.0357(9)
C25 C 0.6144(15) 0.0477(10) 0.0478(10)
C26 C 0.5085(14) 0.0621(8) 0.0915(8)
O4 O 0.6552(19) -0.2155(9) -0.0700(11)
C27 C 0.6845(24) -0.1669(8) 0.0029(10)
C28 C 0.7426(28) -0.2787(9) -0.0389(12)
C29 C 0.7611(22) -0.2755(10) 0.0413(11)
C30 C 0.7684(31) -0.2144(17) 0.0596(12)
H1 H -0.1453(12) -0.0344(6) -0.1318(6)
H2 H -0.2812(13) -0.0624(7) -0.2552(7)
H3 H -0.2482(14) -0.1689(7) -0.3134(7)
H4 H -0.0666(14) -0.2450(7) -0.2529(7)
H5 H 0.1351(13) -0.3135(6) -0.1641(7)
H6 H 0.3227(14) -0.3564(6) -0.0648(7)
H7 H 0.3996(14) -0.2925(7) 0.0478(8)
H8 H 0.3052(13) -0.1845(6) 0.0630(7)
H9 H 0.0996(15) 0.1238(6) 0.1766(7)
H10 H 0.2170(15) 0.1284(6) 0.1187(7)
H11 H 0.2457(17) 0.1971(6) 0.2506(9)
H12 H 0.3818(17) 0.1774(6) 0.2097(9)
H13 H 0.4612(15) 0.1045(7) 0.3066(8)
H14 H 0.3299(15) 0.1275(7) 0.3500(8)
H15 H 0.3417(17) 0.0041(6) 0.2959(7)
H16 H 0.1885(17) 0.0400(6) 0.2995(7)
H17 H -0.0907(15) -0.0723(7) 0.1432(10)
H18 H -0.0292(15) -0.0111(7) 0.2014(10)
H19 H -0.0557(18) -0.0720(7) 0.3102(11)
H20 H -0.1857(18) -0.1059(7) 0.2496(11)
H21 H -0.0645(20) -0.1992(9) 0.2390(11)
H22 H 0.0292(20) -0.1759(9) 0.3210(11)
H23 H 0.2154(20) -0.1585(8) 0.2658(13)
H24 H 0.1258(20) -0.1883(8) 0.1857(13)
H25 H 0.3146(15) 0.0244(9) -0.0620(7)
H26 H 0.3931(15) -0.0460(9) -0.0312(7)
H27 H 0.5991(18) 0.0019(8) -0.0620(9)
H28 H 0.5306(18) 0.0777(8) -0.0663(9)
H29 H 0.6695(15) 0.0068(10) 0.0691(10)
H30 H 0.6823(15) 0.0866(10) 0.0499(10)
H31 H 0.4864(14) 0.1116(8) 0.0899(8)
H32 H 0.5396(14) 0.0483(8) 0.1467(8)
H33 H 0.7418(24) -0.1263(8) -0.007(1)
H34 H 0.5938(24) -0.1521(8) 0.0199(10)
H35 H 0.6900(28) -0.3209(9) -0.0581(12)
H36 H 0.8375(28) -0.2788(9) -0.0568(12)
H37 H 0.6787(22) -0.2975(10) 0.0604(11)
H38 H 0.8510(22) -0.2995(10) 0.0646(11)
H39 H 0.8712(31) -0.2004(17) 0.0674(12)
H40 H 0.7347(31) -0.2093(17) 0.1105(12)

loop_
_atom_type_symbol
_atom_type_radius_bond
C 0.68
H 0.23
Br 1.21
Mg 1.12
O 0.68
